data_4130484
loop_
_publ_author_name
'Takano, Yuta'
'Tashita, Ryo'
'Suzuki, Mitsuaki'
'Nagase, Shigeru'
'Imahori, Hiroshi'
'Akasaka, Takeshi'

_publ_section_title
;
 Molecular Location Sensing Approach by Anisotropic Magnetism of an
 Endohedral Metallofullerene.
;
_journal_issue 25
_journal_name_full 'Journal of the American Chemical Society'
_journal_page_first 8000
_journal_page_last 8006
_journal_paper_doi 10.1021/jacs.6b04037
_journal_volume 138
_journal_year 2016
_chemical_formula_moiety 'Ce C91 H11, C S2'
_chemical_formula_sum 'C92 H11 Ce S2'
_chemical_formula_weight 1320.25
_chemical_name_common Ce@C82-CH2(C6H3Me2)-1d/CS2
_space_group_crystal_system orthorhombic
_space_group_IT_number 62
_space_group_name_Hall '-P 2ac 2n'
_space_group_name_H-M_alt 'P n m a'
_atom_sites_solution_hydrogens mixed
_audit_creation_method SHELXL-2014/7
_cell_angle_alpha 90
_cell_angle_beta 90
_cell_angle_gamma 90
_cell_formula_units_Z 4
_cell_length_a 20.9653(6)
_cell_length_b 15.2285(4)
_cell_length_c 14.6886(4)
_cell_measurement_reflns_used 9985
_cell_measurement_temperature 90
_cell_measurement_theta_max 27.23
_cell_measurement_theta_min 2.39
_cell_volume 4689.6(2)
_computing_cell_refinement 'Bruker SAINT'
_computing_data_collection 'Bruker APEX2'
_computing_data_reduction 'BruKer SAINT'
_computing_molecular_graphics 'Yadokari-XG 2009 (Wakita, et al., 2009)'
_computing_publication_material 'Yadokari-XG 2009 (Wakita, et al., 2009)'
_computing_structure_refinement 'SHELXL-2014/7 (Sheldrick, 2014)'
_computing_structure_solution 'SHELXS-97 (Sheldrick, 2008)'
_diffrn_ambient_temperature 90
_diffrn_detector_area_resol_mean 8.333
_diffrn_measured_fraction_theta_full 1.000
_diffrn_measured_fraction_theta_max 0.998
_diffrn_measurement_device_type 'Bruker APEX-II CCD'
_diffrn_measurement_method '\f and \w scans'
_diffrn_radiation_type MoK\a
_diffrn_radiation_wavelength 0.71073
_diffrn_reflns_av_R_equivalents 0.0373
_diffrn_reflns_av_unetI/netI 0.0255
_diffrn_reflns_Laue_measured_fraction_full 1.000
_diffrn_reflns_Laue_measured_fraction_max 0.998
_diffrn_reflns_limit_h_max 25
_diffrn_reflns_limit_h_min -26
_diffrn_reflns_limit_k_max 19
_diffrn_reflns_limit_k_min -19
_diffrn_reflns_limit_l_max 18
_diffrn_reflns_limit_l_min -14
_diffrn_reflns_number 30018
_diffrn_reflns_point_group_measured_fraction_full 1.000
_diffrn_reflns_point_group_measured_fraction_max 0.998
_diffrn_reflns_theta_full 25.242
_diffrn_reflns_theta_max 27.101
_diffrn_reflns_theta_min 1.693
_diffrn_source 'fine-focus sealed tube'
_exptl_absorpt_coefficient_mu 1.128
_exptl_absorpt_correction_T_max 0.8672
_exptl_absorpt_correction_T_min 0.4402
_exptl_absorpt_correction_type multi-scan
_exptl_absorpt_process_details 'SADABS (Sheldrick 1996)'
_exptl_crystal_colour black
_exptl_crystal_density_diffrn 1.870
_exptl_crystal_density_method 'not measured'
_exptl_crystal_description block
_exptl_crystal_F_000 2612
_exptl_crystal_size_max 0.870
_exptl_crystal_size_mid 0.250
_exptl_crystal_size_min 0.130
_refine_diff_density_max 1.003
_refine_diff_density_min -0.542
_refine_diff_density_rms 0.095
_refine_ls_extinction_method none
_refine_ls_goodness_of_fit_ref 1.097
_refine_ls_hydrogen_treatment constr
_refine_ls_matrix_type full
_refine_ls_number_parameters 856
_refine_ls_number_reflns 5361
_refine_ls_number_restraints 859
_refine_ls_restrained_S_all 1.053
_refine_ls_R_factor_all 0.1113
_refine_ls_R_factor_gt 0.0986
_refine_ls_shift/su_max 0.000
_refine_ls_shift/su_mean 0.000
_refine_ls_structure_factor_coef Fsqd
_refine_ls_weighting_details 'w=1/[\s^2^(Fo^2^)+(0.1270P)^2^+12.6028P] where P=(Fo^2^+2Fc^2^)/3'
_refine_ls_weighting_scheme calc
_refine_ls_wR_factor_gt 0.2660
_refine_ls_wR_factor_ref 0.2772
_reflns_Friedel_coverage 0.000
_reflns_number_gt 4446
_reflns_number_total 5361
_reflns_threshold_expression 'I > 2\s(I)'
_cod_data_source_file ja6b04037_si_002.cif
_cod_data_source_block rt1
_cod_database_code 4130484
_shelx_shelxl_version_number 2014/7
_shelx_space_group_comment
;
The symmetry employed for this shelxl refinement is uniquely defined
by the following loop, which should always be used as a source of
symmetry information in preference to the above space-group names.
They are only intended as comments.
;
_shelx_estimated_absorpt_t_min 0.440
_shelx_estimated_absorpt_t_max 0.867

loop_
_space_group_symop_operation_xyz
'x, y, z'
'-x+1/2, -y, z+1/2'
'x+1/2, -y+1/2, -z+1/2'
'-x, y+1/2, -z'
'-x, -y, -z'
'x-1/2, y, -z-1/2'
'-x-1/2, y-1/2, z-1/2'
'x, -y-1/2, z'

loop_
_atom_site_label
_atom_site_type_symbol
_atom_site_fract_x
_atom_site_fract_y
_atom_site_fract_z
_atom_site_U_iso_or_equiv
_atom_site_adp_type
_atom_site_occupancy
_atom_site_site_symmetry_order
_atom_site_calc_flag
_atom_site_refinement_flags_posn
_atom_site_refinement_flags_adp
_atom_site_refinement_flags_occupancy
_atom_site_disorder_assembly
_atom_site_disorder_group
C1 C 0.4220(7) 0.4877(8) 0.4464(7) 0.072(3) Uani 0.5 1 d D U P A -1
C2 C 0.4099(8) 0.4516(11) 0.5346(11) 0.076(5) Uani 0.5 1 d D U P A -1
C3 C 0.3437(7) 0.4609(9) 0.5558(10) 0.063(3) Uani 0.5 1 d D U P A -1
C4 C 0.2967(9) 0.4958(8) 0.4927(9) 0.069(3) Uani 0.5 1 d D U P A -1
C5 C 0.3086(9) 0.5236(14) 0.4014(10) 0.086(5) Uani 0.5 1 d D U P A -1
C6 C 0.3751(8) 0.5189(12) 0.3810(13) 0.085(5) Uani 0.5 1 d D U P A -1
C7 C 0.3960(10) 0.4963(15) 0.2899(12) 0.076(5) Uani 0.5 1 d D U P A -1
C8 C 0.4581(13) 0.4497(12) 0.2999(12) 0.090(5) Uani 0.5 1 d D U P A -1
C9 C 0.4739(13) 0.4385(18) 0.3913(16) 0.091(7) Uani 0.5 1 d D U P A -1
C10 C 0.5053(6) 0.3669(13) 0.4269(10) 0.085(4) Uani 0.5 1 d D U P A -1
C11 C 0.4881(6) 0.3365(12) 0.5152(8) 0.080(4) Uani 0.5 1 d D U P A -1
C12 C 0.4408(5) 0.3783(10) 0.5695(7) 0.065(4) Uani 0.5 1 d D U P A -1
C13 C 0.4092(6) 0.3130(10) 0.6224(8) 0.047(3) Uani 0.5 1 d D U P A -1
C14 C 0.3440(8) 0.3255(15) 0.6447(19) 0.047(5) Uani 0.5 1 d D U P A -1
C15 C 0.3104(11) 0.3970(12) 0.6127(16) 0.060(5) Uani 0.5 1 d D U P A -1
C16 C 0.2449(9) 0.3929(9) 0.5841(11) 0.061(4) Uani 0.5 1 d D U P A -1
C17 C 0.2361(7) 0.4513(9) 0.5116(8) 0.063(3) Uani 0.5 1 d D U P A -1
C18 C 0.1927(10) 0.4353(19) 0.4427(13) 0.080(4) Uani 0.5 1 d D U P A -1
C19 C 0.2076(9) 0.4606(11) 0.3521(11) 0.082(4) Uani 0.5 1 d D U P A -1
C20 C 0.2656(9) 0.5053(16) 0.3325(12) 0.088(5) Uani 0.5 1 d D U P A -1
C21 C 0.2851(9) 0.4827(16) 0.2423(13) 0.088(5) Uani 0.5 1 d D U P A -1
C22 C 0.3513(9) 0.4787(13) 0.2235(11) 0.084(5) Uani 0.5 1 d D U P A -1
C23 C 0.3688(8) 0.4174(9) 0.1574(8) 0.074(4) Uani 0.5 1 d D U P A -1
C24 C 0.4288(14) 0.3753(16) 0.161(2) 0.075(6) Uani 0.5 1 d D U P A -1
C25 C 0.4729(6) 0.3810(10) 0.2364(8) 0.078(4) Uani 0.5 1 d D U P A -1
C26 C 0.5064(9) 0.3120(12) 0.2704(12) 0.077(5) Uani 0.5 1 d D U P A -1
C27 C 0.5233(11) 0.2967(18) 0.3615(14) 0.079(5) Uani 0.5 1 d D U P A -1
C28 C 0.5198(10) 0.2074(17) 0.3901(11) 0.081(5) Uani 0.5 1 d D U P A -1
C29 C 0.4983(7) 0.1787(14) 0.4688(12) 0.089(5) Uani 0.5 1 d D U P A -1
C30 C 0.4838(4) 0.246(3) 0.5370(7) 0.080(3) Uani 0.5 1 d D U P A -1
C31 C 0.4351(5) 0.2308(11) 0.6041(7) 0.064(5) Uani 0.5 1 d D U P A -1
C32 C 0.3973(8) 0.1499(11) 0.6068(12) 0.066(4) Uani 0.5 1 d D U P A -1
C33 C 0.3398(10) 0.161(2) 0.641(2) 0.062(6) Uani 0.5 1 d D U P A -1
C34 C 0.3078(3) 0.244(2) 0.6750(4) 0.045(3) Uani 0.5 1 d . U P A -1
C35 C 0.2427(4) 0.2409(18) 0.6307(5) 0.061(4) Uani 0.5 1 d D U P A -1
C36 C 0.2111(7) 0.3110(13) 0.5920(13) 0.071(4) Uani 0.5 1 d D U P A -1
C37 C 0.1604(11) 0.3012(19) 0.5263(11) 0.079(5) Uani 0.5 1 d D U P A -1
C38 C 0.1534(6) 0.3493(12) 0.4445(12) 0.088(4) Uani 0.5 1 d D U P A -1
C39 C 0.1380(8) 0.3047(12) 0.3615(13) 0.112(6) Uani 0.5 1 d D U P A -1
C40 C 0.1577(12) 0.329(2) 0.2800(15) 0.115(7) Uani 0.5 1 d D U P A -1
C41 C 0.1914(9) 0.4127(14) 0.2746(17) 0.097(5) Uani 0.5 1 d D U P A -1
C42 C 0.2429(9) 0.4275(9) 0.2108(10) 0.082(4) Uani 0.5 1 d D U P A -1
C43 C 0.2623(8) 0.3587(15) 0.1467(13) 0.090(6) Uani 0.5 1 d D U P A -1
C44 C 0.3219(8) 0.3603(11) 0.1185(11) 0.086(5) Uani 0.5 1 d D U P A -1
C45 C 0.3568(7) 0.2782(8) 0.0926(8) 0.068(4) Uani 0.5 1 d D U P A -1
C46 C 0.4207(6) 0.2856(8) 0.1257(7) 0.068(3) Uani 0.5 1 d D U P A -1
C47 C 0.4533(6) 0.2069(9) 0.1639(8) 0.069(3) Uani 0.5 1 d D U P A -1
C48 C 0.4972(7) 0.2226(9) 0.2344(10) 0.082(5) Uani 0.5 1 d D U P A -1
C49 C 0.5068(9) 0.1585(13) 0.3039(11) 0.095(6) Uani 0.5 1 d D U P A -1
C50 C 0.4744(10) 0.0846(13) 0.3067(14) 0.093(6) Uani 0.5 1 d D U P A -1
C51 C 0.4581(16) 0.0476(16) 0.3928(19) 0.095(7) Uani 0.5 1 d D U P A -1
C52 C 0.4644(6) 0.0950(10) 0.4733(11) 0.090(4) Uani 0.5 1 d D U P A -1
C53 C 0.4159(11) 0.0839(13) 0.5409(15) 0.082(5) Uani 0.5 1 d D U P A -1
C54 C 0.3666(10) 0.0228(9) 0.5153(11) 0.088(5) Uani 0.5 1 d D U P A -1
C55 C 0.3024(9) 0.0366(8) 0.5435(10) 0.077(4) Uani 0.5 1 d D U P A -1
C56 C 0.2900(11) 0.1022(14) 0.6000(15) 0.069(6) Uani 0.5 1 d D U P A -1
C57 C 0.2317(8) 0.1506(13) 0.5994(12) 0.067(5) Uani 0.5 1 d D U P A -1
C58 C 0.1869(6) 0.1329(11) 0.5280(8) 0.079(4) Uani 0.5 1 d D U P A -1
C59 C 0.1555(12) 0.210(2) 0.4932(11) 0.097(6) Uani 0.5 1 d D U P A -1
C60 C 0.1297(7) 0.2157(11) 0.4030(10) 0.095(6) Uani 0.5 1 d D U P A -1
C61 C 0.1419(9) 0.1557(12) 0.3406(12) 0.107(6) Uani 0.5 1 d D U P A -1
C62 C 0.1603(17) 0.177(2) 0.2499(13) 0.111(7) Uani 0.5 1 d D U P A -1
C63 C 0.1744(6) 0.266(3) 0.2146(10) 0.107(7) Uani 0.5 1 d D U P A -1
C64 C 0.2237(7) 0.2791(13) 0.1483(9) 0.097(6) Uani 0.5 1 d D U P A -1
C65 C 0.2569(7) 0.1988(12) 0.1161(7) 0.078(4) Uani 0.5 1 d D U P A -1
C66 C 0.3227(7) 0.2052(11) 0.0940(9) 0.077(4) Uani 0.5 1 d D U P A -1
C67 C 0.3555(9) 0.1246(10) 0.1243(10) 0.072(4) Uani 0.5 1 d D U P A -1
C68 C 0.4174(14) 0.1295(15) 0.165(2) 0.078(7) Uani 0.5 1 d D U P A -1
C69 C 0.4295(8) 0.0631(9) 0.2326(9) 0.079(4) Uani 0.5 1 d D U P A -1
C70 C 0.3825(9) 0.0136(18) 0.2637(14) 0.104(7) Uani 0.5 1 d D U P A -1
C71 C 0.4028(9) -0.0034(13) 0.3606(14) 0.114(7) Uani 0.5 1 d D U P A -1
C72 C 0.3570(12) -0.0168(10) 0.4239(10) 0.103(6) Uani 0.5 1 d D U P A -1
C73 C 0.2880(11) -0.0135(15) 0.3944(14) 0.111(7) Uani 0.5 1 d D U P A -1
C74 C 0.2584(10) 0.0138(10) 0.4685(12) 0.081(4) Uani 0.5 1 d D U P A -1
C75 C 0.2021(11) 0.0671(17) 0.4651(15) 0.098(6) Uani 0.5 1 d D U P A -1
C76 C 0.1747(7) 0.0773(12) 0.3763(12) 0.092(4) Uani 0.5 1 d D U P A -1
C77 C 0.2117(8) 0.0447(12) 0.2949(12) 0.097(5) Uani 0.5 1 d D U P A -1
C78 C 0.1981(6) 0.1086(12) 0.2189(9) 0.097(5) Uani 0.5 1 d D U P A -1
C79 C 0.2437(8) 0.1213(13) 0.1546(12) 0.091(5) Uani 0.5 1 d D U P A -1
C80 C 0.3061(6) 0.0730(8) 0.1640(7) 0.072(3) Uani 0.5 1 d D U P A -1
C81 C 0.3175(8) 0.0145(12) 0.2376(9) 0.097(6) Uani 0.5 1 d D U P A -1
C82 C 0.2709(7) 0.0008(16) 0.3023(13) 0.112(7) Uani 0.5 1 d D U P A -1
C83 C 0.2995(3) 0.2500 0.7833(4) 0.0490(15) Uani 1 2 d S T P . .
H83 H 0.2770 0.1942 0.7991 0.059 Uiso 1 1 d R U . A .
C84 C 0.3615(3) 0.2500 0.8330(4) 0.0408(13) Uani 1 2 d S T P A 3
C85 C 0.3916(2) 0.1706(3) 0.8555(3) 0.0447(10) Uani 1 1 d . . . A 3
H85 H 0.3711 0.1165 0.8417 0.054 Uiso 1 1 calc R U . A 3
C86 C 0.4508(2) 0.1698(3) 0.8973(3) 0.0464(10) Uani 1 1 d . . . A 3
C87 C 0.4797(3) 0.2500 0.9198(4) 0.0501(15) Uani 1 2 d S T P A 3
H87 H 0.5196 0.2500 0.9506 0.060 Uiso 1 2 calc R U P A 3
C88 C 0.4824(4) 0.0851(4) 0.9228(4) 0.0795(19) Uani 1 1 d . . . A 3
H88A H 0.5254 0.0971 0.9458 0.119 Uiso 1 1 calc R U . A 3
H88B H 0.4851 0.0472 0.8690 0.119 Uiso 1 1 calc R U . A 3
H88C H 0.4573 0.0558 0.9701 0.119 Uiso 1 1 calc R U . A 3
Ce1 Ce 0.37850(14) 0.34946(13) 0.42250(12) 0.0480(5) Uani 0.15 1 d . . P B -2
Ce2 Ce 0.34210(13) 0.37929(12) 0.37870(19) 0.0468(6) Uani 0.11 1 d . . P C -3
Ce3 Ce 0.4073(2) 0.3238(4) 0.3855(4) 0.0600(11) Uani 0.09 1 d . . P D -4
Ce4 Ce 0.3896(6) 0.3381(7) 0.3385(8) 0.110(4) Uani 0.06 1 d . . P E -5
Ce5 Ce 0.2430(5) 0.3062(11) 0.3815(12) 0.178(8) Uani 0.05 1 d . . P F -6
Ce6 Ce 0.369(2) 0.222(3) 0.495(3) 0.168(15) Uiso 0.02 1 d . . P G -7
Ce7 Ce 0.2882(9) 0.3667(12) 0.3698(12) 0.066(4) Uiso 0.02 1 d . . P H -8
C89 C 0.1222(3) 0.2500 0.8469(4) 0.0448(14) Uani 1 2 d S T P I 5
S1 S 0.15783(8) 0.2500 0.93896(11) 0.0469(4) Uani 1 2 d S T P I 5
S2 S 0.08424(10) 0.2500 0.75802(12) 0.0699(6) Uani 1 2 d S T P I 5

loop_
_atom_site_aniso_label
_atom_site_aniso_U_11
_atom_site_aniso_U_22
_atom_site_aniso_U_33
_atom_site_aniso_U_23
_atom_site_aniso_U_13
_atom_site_aniso_U_12
C1 0.115(9) 0.053(6) 0.047(5) -0.013(5) 0.016(6) -0.057(6)
C2 0.102(10) 0.062(10) 0.062(8) -0.011(8) -0.009(7) -0.054(9)
C3 0.097(9) 0.037(6) 0.056(7) -0.025(5) 0.004(7) -0.012(7)
C4 0.123(11) 0.022(5) 0.063(8) -0.009(5) 0.004(8) 0.012(7)
C5 0.150(13) 0.021(6) 0.087(10) 0.007(6) -0.010(10) -0.018(9)
C6 0.140(12) 0.029(6) 0.086(9) -0.007(7) 0.051(9) -0.026(8)
C7 0.148(12) 0.033(6) 0.046(7) 0.002(6) 0.009(8) -0.040(8)
C8 0.128(13) 0.087(11) 0.055(8) 0.017(8) 0.013(8) -0.076(10)
C9 0.093(12) 0.116(15) 0.065(10) 0.009(9) 0.000(8) -0.077(10)
C10 0.044(6) 0.139(12) 0.072(8) 0.003(9) 0.007(6) -0.054(7)
C11 0.050(7) 0.127(11) 0.062(7) 0.013(8) -0.029(6) -0.043(7)
C12 0.056(6) 0.105(9) 0.034(5) 0.011(5) -0.015(4) -0.048(6)
C13 0.046(6) 0.075(10) 0.021(4) -0.006(6) -0.011(4) -0.019(7)
C14 0.068(9) 0.055(8) 0.018(7) -0.003(6) -0.001(7) -0.033(7)
C15 0.127(13) 0.030(6) 0.022(5) -0.013(4) -0.018(7) 0.012(7)
C16 0.074(8) 0.058(7) 0.050(7) -0.009(6) 0.021(6) 0.024(8)
C17 0.076(7) 0.059(6) 0.056(6) -0.022(5) -0.010(6) 0.044(6)
C18 0.063(7) 0.086(8) 0.090(10) 0.004(8) -0.010(7) 0.064(7)
C19 0.097(9) 0.069(8) 0.081(9) 0.010(7) -0.007(8) 0.060(7)
C20 0.147(13) 0.034(7) 0.082(10) 0.007(8) -0.008(9) 0.052(8)
C21 0.131(13) 0.059(8) 0.075(9) 0.042(8) -0.010(10) 0.022(10)
C22 0.145(13) 0.051(8) 0.055(7) 0.034(6) -0.001(9) -0.014(11)
C23 0.136(11) 0.054(7) 0.033(5) 0.019(5) 0.009(6) -0.014(8)
C24 0.094(11) 0.096(12) 0.035(7) 0.020(8) 0.026(7) -0.035(9)
C25 0.070(7) 0.111(10) 0.052(6) 0.018(7) 0.020(5) -0.049(7)
C26 0.047(7) 0.114(12) 0.069(11) -0.007(9) 0.019(8) -0.030(9)
C27 0.027(5) 0.143(11) 0.068(11) 0.011(9) 0.021(7) -0.002(6)
C28 0.024(6) 0.154(12) 0.066(10) 0.024(9) 0.005(7) 0.031(7)
C29 0.037(6) 0.145(12) 0.085(10) 0.039(10) -0.005(7) 0.038(7)
C30 0.041(4) 0.133(10) 0.065(5) 0.004(17) -0.017(4) 0.009(16)
C31 0.050(5) 0.096(16) 0.046(5) 0.011(6) -0.007(4) 0.000(6)
C32 0.076(9) 0.075(10) 0.047(8) 0.011(7) -0.007(6) 0.010(8)
C33 0.074(10) 0.079(12) 0.033(11) 0.023(9) 0.006(8) -0.002(9)
C34 0.044(3) 0.060(8) 0.030(3) 0.015(7) 0.001(3) -0.027(9)
C35 0.046(4) 0.112(11) 0.026(3) 0.001(8) 0.013(3) -0.020(10)
C36 0.049(7) 0.120(13) 0.045(7) -0.001(8) 0.013(6) 0.031(7)
C37 0.052(7) 0.127(11) 0.059(9) 0.004(10) 0.038(8) 0.035(8)
C38 0.036(5) 0.121(10) 0.107(10) 0.016(9) 0.013(6) 0.036(6)
C39 0.024(6) 0.196(14) 0.116(12) 0.082(11) -0.004(8) 0.036(8)
C40 0.035(7) 0.195(16) 0.114(15) 0.017(15) -0.028(11) 0.034(9)
C41 0.080(9) 0.109(12) 0.103(12) 0.015(11) -0.036(9) 0.050(9)
C42 0.110(10) 0.069(7) 0.066(8) 0.027(6) -0.033(8) 0.027(7)
C43 0.092(11) 0.130(14) 0.049(8) 0.037(9) -0.036(8) 0.004(12)
C44 0.116(12) 0.097(11) 0.045(7) 0.052(8) 0.004(9) 0.001(10)
C45 0.109(9) 0.073(9) 0.021(4) -0.005(4) 0.010(6) -0.015(7)
C46 0.083(8) 0.092(8) 0.029(5) 0.006(4) 0.021(5) -0.017(6)
C47 0.073(7) 0.095(8) 0.040(6) -0.006(5) 0.032(5) 0.006(6)
C48 0.046(6) 0.130(17) 0.068(8) -0.003(7) 0.034(6) 0.013(7)
C49 0.058(8) 0.137(13) 0.089(12) 0.007(11) 0.024(9) 0.056(9)
C50 0.103(12) 0.077(11) 0.100(13) -0.008(10) 0.015(9) 0.063(9)
C51 0.111(15) 0.061(9) 0.115(15) 0.011(9) 0.004(12) 0.059(9)
C52 0.075(7) 0.088(8) 0.108(10) 0.025(8) -0.003(8) 0.061(7)
C53 0.119(12) 0.066(10) 0.060(9) 0.019(8) 0.005(8) 0.060(9)
C54 0.158(14) 0.037(6) 0.069(8) 0.038(6) 0.016(10) 0.027(8)
C55 0.139(12) 0.036(6) 0.056(7) 0.026(5) 0.009(9) -0.020(8)
C56 0.110(13) 0.062(9) 0.035(10) 0.023(7) 0.006(10) -0.023(10)
C57 0.073(12) 0.092(12) 0.037(6) 0.014(9) 0.004(8) -0.052(10)
C58 0.064(7) 0.119(10) 0.053(6) 0.011(7) 0.012(5) -0.067(7)
C59 0.062(7) 0.173(15) 0.056(10) 0.032(10) 0.029(8) -0.010(8)
C60 0.029(5) 0.184(17) 0.072(8) 0.008(9) -0.005(6) -0.016(7)
C61 0.058(8) 0.168(13) 0.094(11) -0.005(10) -0.023(8) -0.070(9)
C62 0.075(11) 0.180(16) 0.079(11) -0.013(11) -0.040(10) -0.060(11)
C63 0.056(6) 0.18(2) 0.090(8) -0.019(13) -0.049(6) 0.003(12)
C64 0.083(8) 0.161(17) 0.046(6) 0.012(7) -0.041(6) -0.018(9)
C65 0.104(10) 0.105(10) 0.024(5) -0.003(6) -0.035(6) -0.028(9)
C66 0.116(11) 0.088(9) 0.026(5) -0.018(5) 0.002(7) -0.019(9)
C67 0.119(11) 0.059(8) 0.039(7) -0.018(6) 0.027(8) -0.009(9)
C68 0.105(14) 0.074(10) 0.056(11) -0.033(8) 0.026(10) 0.019(10)
C69 0.101(9) 0.062(7) 0.073(8) -0.023(6) 0.005(7) 0.040(7)
C70 0.165(16) 0.051(11) 0.096(15) -0.031(12) -0.016(13) 0.043(11)
C71 0.169(16) 0.042(9) 0.131(15) 0.002(10) 0.012(13) 0.063(10)
C72 0.181(15) 0.030(6) 0.096(10) 0.034(7) 0.025(12) 0.042(9)
C73 0.178(15) 0.022(8) 0.132(15) 0.018(9) 0.010(14) -0.034(11)
C74 0.128(13) 0.040(7) 0.075(9) 0.010(7) 0.009(10) -0.048(8)
C75 0.109(12) 0.104(11) 0.082(10) 0.012(10) -0.003(10) -0.092(10)
C76 0.075(8) 0.121(10) 0.079(8) 0.008(8) -0.020(7) -0.085(7)
C77 0.117(10) 0.094(10) 0.082(9) -0.019(9) -0.025(10) -0.071(8)
C78 0.096(10) 0.140(11) 0.054(7) -0.030(8) -0.033(7) -0.063(9)
C79 0.106(11) 0.119(11) 0.047(8) -0.027(8) -0.036(7) -0.050(9)
C80 0.101(9) 0.074(7) 0.042(5) -0.037(5) 0.004(6) -0.021(7)
C81 0.153(16) 0.039(7) 0.099(11) -0.048(7) 0.021(14) -0.024(14)
C82 0.183(14) 0.051(10) 0.101(12) -0.036(11) 0.011(12) -0.058(10)
C83 0.052(3) 0.063(4) 0.032(3) 0.000 0.008(3) 0.000
C84 0.058(3) 0.038(3) 0.026(2) 0.000 0.005(2) 0.000
C85 0.065(3) 0.039(2) 0.0305(18) -0.0056(16) 0.0038(18) -0.0079(19)
C86 0.059(3) 0.046(2) 0.0344(19) 0.0001(17) 0.0040(18) 0.010(2)
C87 0.047(3) 0.070(4) 0.033(3) 0.000 0.002(2) 0.000
C88 0.116(5) 0.066(3) 0.056(3) 0.005(3) 0.017(3) 0.041(4)
Ce1 0.0703(14) 0.0392(9) 0.0345(9) -0.0058(7) -0.0021(10) -0.0372(10)
Ce2 0.0606(14) 0.0121(8) 0.0677(15) -0.0030(9) 0.0069(13) -0.0083(9)
Ce3 0.0385(17) 0.074(3) 0.068(3) 0.000(3) -0.002(2) -0.0332(17)
Ce4 0.125(8) 0.092(6) 0.112(7) -0.022(5) 0.053(6) -0.088(6)
Ce5 0.072(5) 0.192(13) 0.269(18) -0.125(12) -0.069(8) 0.087(7)
C89 0.045(3) 0.038(3) 0.052(3) 0.000 0.010(3) 0.000
S1 0.0496(9) 0.0447(8) 0.0463(8) 0.000 -0.0039(6) 0.000
S2 0.0625(11) 0.1091(17) 0.0381(9) 0.000 -0.0023(8) 0.000

loop_
_atom_type_symbol
_atom_type_description
_atom_type_scat_dispersion_real
_atom_type_scat_dispersion_imag
_atom_type_scat_source
C C 0.0033 0.0016 'International Tables Vol C Tables 4.2.6.8 and 6.1.1.4'
H H 0.0000 0.0000 'International Tables Vol C Tables 4.2.6.8 and 6.1.1.4'
Ce Ce -0.2486 2.6331 'International Tables Vol C Tables 4.2.6.8 and 6.1.1.4'
S S 0.1246 0.1234 'International Tables Vol C Tables 4.2.6.8 and 6.1.1.4'

loop_
_geom_angle_atom_site_label_1
_geom_angle_atom_site_label_2
_geom_angle_atom_site_label_3
_geom_angle
_geom_angle_site_symmetry_1
_geom_angle_site_symmetry_3
C2 C1 C6 127.1(14) . .
C2 C1 C9 114.3(15) . .
C6 C1 C9 106.7(13) . .
C12 C2 C3 116.9(11) . .
C12 C2 C1 124.0(14) . .
C3 C2 C1 109.4(15) . .
C2 C3 C4 123.7(14) . .
C2 C3 C15 121.5(14) . .
C4 C3 C15 106.5(14) . .
C5 C4 C3 126.1(15) . .
C5 C4 C17 117.8(15) . .
C3 C4 C17 107.3(11) . .
C20 C5 C4 120.9(15) . .
C20 C5 C6 118.2(16) . .
C4 C5 C6 110.7(18) . .
C5 C6 C7 120.1(17) . .
C5 C6 C1 122.5(16) . .
C7 C6 C1 109.1(16) . .
C22 C7 C6 119.6(19) . .
C22 C7 C8 124.8(18) . .
C6 C7 C8 106.7(16) . .
C9 C8 C25 119(2) . .
C9 C8 C7 111.1(19) . .
C25 C8 C7 118.2(18) . .
C10 C9 C8 125(2) . .
C10 C9 C1 121.4(18) . .
C8 C9 C1 106(2) . .
C9 C10 C11 118.8(17) . .
C9 C10 C27 116.5(17) . .
C11 C10 C27 114.8(17) . .
C30 C11 C12 105.4(11) . .
C30 C11 C10 122.5(14) . .
C12 C11 C10 122.8(15) . .
C2 C12 C11 118.6(12) . .
C2 C12 C13 123.0(11) . .
C11 C12 C13 108.5(13) . .
C31 C13 C14 122.8(15) . .
C31 C13 C12 109.9(11) . .
C14 C13 C12 118.7(15) . .
C15 C14 C13 121.3(18) . .
C15 C14 C34 119.2(16) . .
C13 C14 C34 116.1(15) . .
C14 C15 C16 123.6(18) . .
C14 C15 C3 118(2) . .
C16 C15 C3 108.6(15) . .
C17 C16 C15 108.7(15) . .
C17 C16 C36 123.2(17) . .
C15 C16 C36 119.0(16) . .
C18 C17 C16 122.1(18) . .
C18 C17 C4 120.8(16) . .
C16 C17 C4 108.9(13) . .
C17 C18 C19 119.6(17) . .
C17 C18 C38 119.1(17) . .
C19 C18 C38 111.3(19) . .
C41 C19 C18 124.8(19) . .
C41 C19 C20 107.0(16) . .
C18 C19 C20 120.4(18) . .
C5 C20 C19 120.4(16) . .
C5 C20 C21 122.7(17) . .
C19 C20 C21 108.5(18) . .
C42 C21 C22 125(2) . .
C42 C21 C20 106.9(18) . .
C22 C21 C20 118.1(19) . .
C7 C22 C23 116.4(18) . .
C7 C22 C21 121(2) . .
C23 C22 C21 114.9(19) . .
C22 C23 C24 120.9(15) . .
C22 C23 C44 120.3(16) . .
C24 C23 C44 110.5(15) . .
C23 C24 C25 125(2) . .
C23 C24 C46 107.8(18) . .
C25 C24 C46 113(2) . .
C26 C25 C8 115.9(16) . .
C26 C25 C24 124.4(17) . .
C8 C25 C24 113.8(19) . .
C25 C26 C27 127.5(17) . .
C25 C26 C48 120.9(14) . .
C27 C26 C48 102.8(18) . .
C26 C27 C28 115(2) . .
C26 C27 C10 115.6(18) . .
C28 C27 C10 118.9(16) . .
C29 C28 C27 126.4(19) . .
C29 C28 C49 121(2) . .
C27 C28 C49 103.5(19) . .
C28 C29 C52 120(2) . .
C28 C29 C30 116.1(16) . .
C52 C29 C30 118.6(19) . .
C11 C30 C31 110.8(18) . .
C11 C30 C29 120.8(14) . .
C31 C30 C29 120(2) . .
C13 C31 C30 105.4(19) . .
C13 C31 C32 122.6(10) . .
C30 C31 C32 122.5(17) . .
C33 C32 C53 126.0(19) . .
C33 C32 C31 113.5(18) . .
C53 C32 C31 114.9(15) . .
C32 C33 C56 114(2) . .
C32 C33 C34 130(2) . .
C56 C33 C34 108.7(17) . .
C35 C34 C33 103.3(18) . .
C35 C34 C14 110.5(17) . .
C33 C34 C14 111.2(7) . .
C35 C34 C83 109.4(6) . .
C33 C34 C83 115(2) . .
C14 C34 C83 107.4(18) . .
C36 C35 C57 121.3(14) . .
C36 C35 C34 126(2) . .
C57 C35 C34 107.9(19) . .
C35 C36 C16 117.8(16) . .
C35 C36 C37 123(2) . .
C16 C36 C37 113(2) . .
C38 C37 C36 126(2) . .
C38 C37 C59 101.6(15) . .
C36 C37 C59 111.6(19) . .
C37 C38 C39 120.0(18) . .
C37 C38 C18 113.5(17) . .
C39 C38 C18 120.4(15) . .
C40 C39 C38 125(2) . .
C40 C39 C60 131(2) . .
C38 C39 C60 96.2(12) . .
C39 C40 C63 121(3) . .
C39 C40 C41 116(2) . .
C63 C40 C41 116(2) . .
C19 C41 C42 105.5(17) . .
C19 C41 C40 122(2) . .
C42 C41 C40 122(2) . .
C21 C42 C41 112.0(16) . .
C21 C42 C43 120.0(18) . .
C41 C42 C43 120.8(17) . .
C44 C43 C64 123(2) . .
C44 C43 C42 117(2) . .
C64 C43 C42 115.5(16) . .
C43 C44 C23 122.5(17) . .
C43 C44 C45 121.8(17) . .
C23 C44 C45 105.8(14) . .
C66 C45 C46 124.7(12) . .
C66 C45 C44 115.6(14) . .
C46 C45 C44 107.8(11) . .
C45 C46 C24 107.6(14) . .
C45 C46 C47 119.6(10) . .
C24 C46 C47 124.3(14) . .
C68 C47 C48 119.0(13) . .
C68 C47 C46 116.0(12) . .
C48 C47 C46 116.2(11) . .
C47 C48 C49 120.2(15) . .
C47 C48 C26 120.5(13) . .
C49 C48 C26 110.9(15) . .
C50 C49 C48 122.4(19) . .
C50 C49 C28 119.5(17) . .
C48 C49 C28 107.0(16) . .
C49 C50 C51 119(2) . .
C49 C50 C69 120(2) . .
C51 C50 C69 114(2) . .
C52 C51 C50 122(2) . .
C52 C51 C71 128(2) . .
C50 C51 C71 96(2) . .
C51 C52 C53 117(2) . .
C51 C52 C29 117.4(17) . .
C53 C52 C29 118.7(18) . .
C52 C53 C54 114(2) . .
C52 C53 C32 125(2) . .
C54 C53 C32 115.5(16) . .
C55 C54 C53 120.4(16) . .
C55 C54 C72 101.2(16) . .
C53 C54 C72 126.5(18) . .
C56 C55 C54 118.7(17) . .
C56 C55 C74 121.4(18) . .
C54 C55 C74 109.8(15) . .
C55 C56 C57 124(2) . .
C55 C56 C33 124(2) . .
C57 C56 C33 106.9(16) . .
C56 C57 C58 118.0(19) . .
C56 C57 C35 110.3(15) . .
C58 C57 C35 120.6(15) . .
C75 C58 C57 117.9(17) . .
C75 C58 C59 117.0(14) . .
C57 C58 C59 113.9(18) . .
C60 C59 C58 123(2) . .
C60 C59 C37 106.0(17) . .
C58 C59 C37 128.3(18) . .
C61 C60 C59 121.9(19) . .
C61 C60 C39 108.7(13) . .
C59 C60 C39 112.7(16) . .
C60 C61 C62 123(2) . .
C60 C61 C76 113.8(17) . .
C62 C61 C76 113(2) . .
C78 C62 C61 107(2) . .
C78 C62 C63 117(2) . .
C61 C62 C63 127(3) . .
C40 C63 C64 123(3) . .
C40 C63 C62 109.5(17) . .
C64 C63 C62 121(3) . .
C63 C64 C43 122(2) . .
C63 C64 C65 116(2) . .
C43 C64 C65 114.8(14) . .
C79 C65 C66 111.0(17) . .
C79 C65 C64 119.6(13) . .
C66 C65 C64 118.2(14) . .
C45 C66 C65 126.0(15) . .
C45 C66 C67 116.8(12) . .
C65 C66 C67 109.1(14) . .
C80 C67 C68 121.0(17) . .
C80 C67 C66 104.1(14) . .
C68 C67 C66 120.4(15) . .
C47 C68 C67 121.6(15) . .
C47 C68 C69 120.6(18) . .
C67 C68 C69 114(2) . .
C70 C69 C68 120.6(19) . .
C70 C69 C50 110.3(17) . .
C68 C69 C50 117.6(18) . .
C69 C70 C81 128(2) . .
C69 C70 C71 102.4(18) . .
C81 C70 C71 121.9(11) . .
C72 C71 C51 114.7(18) . .
C72 C71 C70 118.4(7) . .
C51 C71 C70 115.7(18) . .
C71 C72 C54 117.6(17) . .
C71 C72 C73 118.5(7) . .
C54 C72 C73 112.1(18) . .
C74 C73 C82 128(2) . .
C74 C73 C72 103(2) . .
C82 C73 C72 121.5(11) . .
C73 C74 C75 122(2) . .
C73 C74 C55 113(2) . .
C75 C74 C55 114.0(18) . .
C58 C75 C74 124.7(19) . .
C58 C75 C76 115.5(18) . .
C74 C75 C76 115(2) . .
C75 C76 C61 126.8(19) . .
C75 C76 C77 118.5(19) . .
C61 C76 C77 103.0(13) . .
C82 C77 C78 121.9(11) . .
C82 C77 C76 123.1(17) . .
C78 C77 C76 106.0(15) . .
C79 C78 C62 121.5(17) . .
C79 C78 C77 118.3(7) . .
C62 C78 C77 110.6(15) . .
C65 C79 C78 124.4(16) . .
C65 C79 C80 106.9(14) . .
C78 C79 C80 118.5(7) . .
C81 C80 C67 122.3(14) . .
C81 C80 C79 121.5(10) . .
C67 C80 C79 108.9(13) . .
C82 C81 C70 119.6(8) . .
C82 C81 C80 120.0(8) . .
C70 C81 C80 112.0(17) . .
C81 C82 C77 119.8(8) . .
C81 C82 C73 120.1(8) . .
C77 C82 C73 112(2) . .
C84 C83 H83 107.4 . .
C34 C83 H83 103.5 . .
C85 C84 C85 119.0(6) . 8_565
C85 C84 C83 120.5(3) . .
C85 C84 C83 120.5(3) 8_565 .
C86 C85 C84 121.0(4) . .
C86 C85 H85 119.5 . .
C84 C85 H85 119.5 . .
C85 C86 C87 119.0(4) . .
C85 C86 C88 120.9(5) . .
C87 C86 C88 120.0(5) . .
C86 C87 C86 121.0(6) . 8_565
C86 C87 H87 119.5 . .
C86 C87 H87 119.5 8_565 .
C86 C88 H88A 109.5 . .
C86 C88 H88B 109.5 . .
H88A C88 H88B 109.5 . .
C86 C88 H88C 109.5 . .
H88A C88 H88C 109.5 . .
H88B C88 H88C 109.5 . .
S2 C89 S1 177.6(5) . .

loop_
_geom_bond_atom_site_label_1
_geom_bond_atom_site_label_2
_geom_bond_distance
_geom_bond_site_symmetry_2
C1 C2 1.431(12) .
C1 C6 1.455(19) .
C1 C9 1.55(3) .
C2 C12 1.389(13) .
C2 C3 1.429(13) .
C3 C4 1.454(19) .
C3 C15 1.46(2) .
C4 C5 1.428(13) .
C4 C17 1.47(2) .
C5 C20 1.384(14) .
C5 C6 1.428(13) .
C6 C7 1.45(2) .
C7 C22 1.379(15) .
C7 C8 1.49(4) .
C8 C9 1.39(3) .
C8 C25 1.44(2) .
C9 C10 1.377(16) .
C10 C11 1.425(14) .
C10 C27 1.49(3) .
C11 C30 1.42(4) .
C11 C12 1.422(13) .
C12 C13 1.426(12) .
C13 C31 1.39(2) .
C13 C14 1.417(14) .
C14 C15 1.380(15) .
C14 C34 1.52(3) .
C15 C16 1.44(3) .
C16 C17 1.40(2) .
C16 C36 1.440(19) .
C17 C18 1.383(15) .
C18 C19 1.420(15) .
C18 C38 1.55(3) .
C19 C41 1.39(3) .
C19 C20 1.423(13) .
C20 C21 1.429(13) .
C21 C42 1.31(3) .
C21 C22 1.418(15) .
C22 C23 1.40(2) .
C23 C24 1.41(3) .
C23 C44 1.431(17) .
C24 C25 1.45(3) .
C24 C46 1.468(18) .
C25 C26 1.36(3) .
C26 C27 1.40(3) .
C26 C48 1.473(17) .
C27 C28 1.425(17) .
C28 C29 1.315(16) .
C28 C49 1.494(16) .
C29 C52 1.46(3) .
C29 C30 1.465(19) .
C30 C31 1.438(17) .
C31 C32 1.466(17) .
C32 C33 1.316(16) .
C32 C53 1.45(3) .
C33 C56 1.500(16) .
C33 C34 1.52(4) .
C34 C35 1.512(11) .
C34 C83 1.601(9) .
C35 C36 1.38(2) .
C35 C57 1.468(18) .
C36 C37 1.44(3) .
C37 C38 1.41(3) .
C37 C59 1.472(17) .
C38 C39 1.433(17) .
C39 C40 1.316(16) .
C39 C60 1.497(16) .
C40 C63 1.40(4) .
C40 C41 1.466(18) .
C41 C42 1.45(3) .
C42 C43 1.466(18) .
C43 C44 1.317(16) .
C43 C64 1.46(3) .
C44 C45 1.499(16) .
C45 C66 1.322(14) .
C45 C46 1.429(14) .
C46 C47 1.489(16) .
C47 C68 1.40(3) .
C47 C48 1.40(2) .
C48 C49 1.426(14) .
C49 C50 1.315(15) .
C50 C51 1.426(17) .
C50 C69 1.477(16) .
C51 C52 1.39(3) .
C51 C71 1.47(4) .
C52 C53 1.433(18) .
C53 C54 1.44(3) .
C54 C55 1.424(17) .
C54 C72 1.49(2) .
C55 C56 1.325(15) .
C55 C74 1.478(16) .
C56 C57 1.427(15) .
C57 C58 1.43(2) .
C58 C75 1.40(3) .
C58 C59 1.44(4) .
C59 C60 1.433(14) .
C60 C61 1.319(15) .
C61 C62 1.425(17) .
C61 C76 1.473(16) .
C62 C78 1.39(4) .
C62 C63 1.47(5) .
C63 C64 1.435(18) .
C64 C65 1.48(2) .
C65 C79 1.34(2) .
C65 C66 1.420(16) .
C66 C67 1.476(16) .
C67 C80 1.42(2) .
C67 C68 1.434(16) .
C68 C69 1.436(16) .
C69 C70 1.32(3) .
C70 C81 1.416(15) .
C70 C71 1.509(16) .
C71 C72 1.351(14) .
C72 C73 1.511(17) .
C73 C74 1.32(3) .
C73 C82 1.417(15) .
C74 C75 1.434(16) .
C75 C76 1.434(16) .
C76 C77 1.51(3) .
C77 C82 1.414(15) .
C77 C78 1.508(16) .
C78 C79 1.359(15) .
C79 C80 1.507(16) .
C80 C81 1.420(14) .
C81 C82 1.379(19) .
C83 C84 1.490(9) .
C83 H83 1.0000 .
C84 C85 1.404(5) .
C84 C85 1.404(5) 8_565
C85 C86 1.384(7) .
C85 H85 0.9500 .
C86 C87 1.403(6) .
C86 C88 1.497(7) .
C87 C86 1.403(6) 8_565
C87 H87 0.9500 .
C88 H88A 0.9800 .
C88 H88B 0.9800 .
C88 H88C 0.9800 .
C89 S2 1.529(7) .
C89 S1 1.545(7) .

loop_
_geom_torsion_atom_site_label_1
_geom_torsion_atom_site_label_2
_geom_torsion_atom_site_label_3
_geom_torsion_atom_site_label_4
_geom_torsion
_geom_torsion_site_symmetry_1
_geom_torsion_site_symmetry_4
C6 C1 C2 C12 137.0(17) . .
C9 C1 C2 C12 0(2) . .
C6 C1 C2 C3 -8(2) . .
C9 C1 C2 C3 -145.3(16) . .
C12 C2 C3 C4 -143.2(14) . .
C1 C2 C3 C4 4(2) . .
C12 C2 C3 C15 1(2) . .
C1 C2 C3 C15 148.5(15) . .
C2 C3 C4 C5 1(2) . .
C15 C3 C4 C5 -147.1(17) . .
C2 C3 C4 C17 147.7(13) . .
C15 C3 C4 C17 -0.8(15) . .
C3 C4 C5 C20 140(2) . .
C17 C4 C5 C20 -3(3) . .
C3 C4 C5 C6 -4(2) . .
C17 C4 C5 C6 -147.5(15) . .
C20 C5 C6 C7 1(3) . .
C4 C5 C6 C7 146.1(17) . .
C20 C5 C6 C1 -144.4(19) . .
C4 C5 C6 C1 1(3) . .
C2 C1 C6 C5 5(3) . .
C9 C1 C6 C5 145(2) . .
C2 C1 C6 C7 -142.9(16) . .
C9 C1 C6 C7 -2.9(19) . .
C5 C6 C7 C22 0(3) . .
C1 C6 C7 C22 149(2) . .
C5 C6 C7 C8 -149.2(17) . .
C1 C6 C7 C8 0(2) . .
C22 C7 C8 C9 -143(2) . .
C6 C7 C8 C9 3(2) . .
C22 C7 C8 C25 0(3) . .
C6 C7 C8 C25 146.4(15) . .
C25 C8 C9 C10 2(4) . .
C7 C8 C9 C10 145(2) . .
C25 C8 C9 C1 -147.7(18) . .
C7 C8 C9 C1 -5(3) . .
C2 C1 C9 C10 -1(3) . .
C6 C1 C9 C10 -147(2) . .
C2 C1 C9 C8 150.7(17) . .
C6 C1 C9 C8 5(2) . .
C8 C9 C10 C11 -144(2) . .
C1 C9 C10 C11 2(3) . .
C8 C9 C10 C27 0(4) . .
C1 C9 C10 C27 146(2) . .
C9 C10 C11 C30 140.0(19) . .
C27 C10 C11 C30 -4.5(19) . .
C9 C10 C11 C12 -2(2) . .
C27 C10 C11 C12 -146.2(16) . .
C3 C2 C12 C11 143.2(14) . .
C1 C2 C12 C11 1(2) . .
C3 C2 C12 C13 1(2) . .
C1 C2 C12 C13 -141.0(14) . .
C30 C11 C12 C2 -146.8(12) . .
C10 C11 C12 C2 0.3(18) . .
C30 C11 C12 C13 0.0(12) . .
C10 C11 C12 C13 147.1(12) . .
C2 C12 C13 C31 145.5(13) . .
C11 C12 C13 C31 0.5(12) . .
C2 C12 C13 C14 -3(2) . .
C11 C12 C13 C14 -148.4(17) . .
C31 C13 C14 C15 -142(2) . .
C12 C13 C14 C15 3(3) . .
C31 C13 C14 C34 17(3) . .
C12 C13 C14 C34 162.1(15) . .
C13 C14 C15 C16 142(2) . .
C34 C14 C15 C16 -17(4) . .
C13 C14 C15 C3 -1(4) . .
C34 C14 C15 C3 -159.2(18) . .
C2 C3 C15 C14 -1(3) . .
C4 C3 C15 C14 148(2) . .
C2 C3 C15 C16 -149.0(17) . .
C4 C3 C15 C16 0(2) . .
C14 C15 C16 C17 -146(2) . .
C3 C15 C16 C17 0(2) . .
C14 C15 C16 C36 2(3) . .
C3 C15 C16 C36 148.2(16) . .
C15 C16 C17 C18 148(2) . .
C36 C16 C17 C18 2(3) . .
C15 C16 C17 C4 -0.7(18) . .
C36 C16 C17 C4 -147.1(16) . .
C5 C4 C17 C18 1(2) . .
C3 C4 C17 C18 -148.2(18) . .
C5 C4 C17 C16 150.5(14) . .
C3 C4 C17 C16 1.0(13) . .
C16 C17 C18 C19 -143.7(19) . .
C4 C17 C18 C19 1(3) . .
C16 C17 C18 C38 -1(3) . .
C4 C17 C18 C38 143.9(15) . .
C17 C18 C19 C41 143(2) . .
C38 C18 C19 C41 -3(3) . .
C17 C18 C19 C20 -2(3) . .
C38 C18 C19 C20 -147.7(16) . .
C4 C5 C20 C19 2(3) . .
C6 C5 C20 C19 143.9(19) . .
C4 C5 C20 C21 -142(2) . .
C6 C5 C20 C21 -1(3) . .
C41 C19 C20 C5 -150(2) . .
C18 C19 C20 C5 1(3) . .
C41 C19 C20 C21 -1(2) . .
C18 C19 C20 C21 150(2) . .
C5 C20 C21 C42 147(2) . .
C19 C20 C21 C42 -1(2) . .
C5 C20 C21 C22 0(4) . .
C19 C20 C21 C22 -148(2) . .
C6 C7 C22 C23 -148.0(17) . .
C8 C7 C22 C23 -5(3) . .
C6 C7 C22 C21 0(4) . .
C8 C7 C22 C21 143(2) . .
C42 C21 C22 C7 -140(2) . .
C20 C21 C22 C7 0(4) . .
C42 C21 C22 C23 8(3) . .
C20 C21 C22 C23 148.5(18) . .
C7 C22 C23 C24 1(3) . .
C21 C22 C23 C24 -149(2) . .
C7 C22 C23 C44 146.2(17) . .
C21 C22 C23 C44 -4(2) . .
C22 C23 C24 C25 9(4) . .
C44 C23 C24 C25 -139(2) . .
C22 C23 C24 C46 146.0(16) . .
C44 C23 C24 C46 -2(3) . .
C9 C8 C25 C26 -5(3) . .
C7 C8 C25 C26 -145.0(16) . .
C9 C8 C25 C24 149(3) . .
C7 C8 C25 C24 9(2) . .
C23 C24 C25 C26 138(2) . .
C46 C24 C25 C26 3(3) . .
C23 C24 C25 C8 -14(3) . .
C46 C24 C25 C8 -148.9(19) . .
C8 C25 C26 C27 6(3) . .
C24 C25 C26 C27 -145(2) . .
C8 C25 C26 C48 147.8(16) . .
C24 C25 C26 C48 -3(3) . .
C25 C26 C27 C28 141(2) . .
C48 C26 C27 C28 -6(3) . .
C25 C26 C27 C10 -4(3) . .
C48 C26 C27 C10 -150.8(17) . .
C9 C10 C27 C26 0(3) . .
C11 C10 C27 C26 145.9(17) . .
C9 C10 C27 C28 -143(3) . .
C11 C10 C27 C28 2(3) . .
C26 C27 C28 C29 -139.5(18) . .
C10 C27 C28 C29 4(5) . .
C26 C27 C28 C49 7(3) . .
C10 C27 C28 C49 151.3(15) . .
C27 C28 C29 C52 146(3) . .
C49 C28 C29 C52 4(3) . .
C27 C28 C29 C30 -8(4) . .
C49 C28 C29 C30 -149.6(17) . .
C12 C11 C30 C31 -0.4(12) . .
C10 C11 C30 C31 -147.6(12) . .
C12 C11 C30 C29 148.3(10) . .
C10 C11 C30 C29 1.1(16) . .
C28 C29 C30 C11 5.1(17) . .
C52 C29 C30 C11 -148.7(13) . .
C28 C29 C30 C31 150.9(17) . .
C52 C29 C30 C31 -3(2) . .
C14 C13 C31 C30 146.7(16) . .
C12 C13 C31 C30 -0.7(11) . .
C14 C13 C31 C32 0(2) . .
C12 C13 C31 C32 -147.6(12) . .
C11 C30 C31 C13 0.7(11) . .
C29 C30 C31 C13 -148.3(14) . .
C11 C30 C31 C32 147.7(14) . .
C29 C30 C31 C32 -1(2) . .
C13 C31 C32 C33 -9(2) . .
C30 C31 C32 C33 -151(2) . .
C13 C31 C32 C53 145.8(16) . .
C30 C31 C32 C53 4(2) . .
C53 C32 C33 C56 -5(4) . .
C31 C32 C33 C56 147(2) . .
C53 C32 C33 C34 -151(2) . .
C31 C32 C33 C34 1(4) . .
C32 C33 C34 C35 133(3) . .
C56 C33 C34 C35 -14(3) . .
C32 C33 C34 C14 15(3) . .
C56 C33 C34 C14 -133(3) . .
C32 C33 C34 C83 -108(3) . .
C56 C33 C34 C83 105(2) . .
C15 C14 C34 C35 23(3) . .
C13 C14 C34 C35 -136.6(19) . .
C15 C14 C34 C33 137(3) . .
C13 C14 C34 C33 -22.5(13) . .
C15 C14 C34 C83 -96(2) . .
C13 C14 C34 C83 104(2) . .
C33 C34 C35 C36 -138.1(19) . .
C14 C34 C35 C36 -19(2) . .
C83 C34 C35 C36 98.9(18) . .
C33 C34 C35 C57 17.1(17) . .
C14 C34 C35 C57 136.1(18) . .
C83 C34 C35 C57 -105.9(18) . .
C57 C35 C36 C16 -145.3(17) . .
C34 C35 C36 C16 7(2) . .
C57 C35 C36 C37 7.1(19) . .
C34 C35 C36 C37 159.3(13) . .
C17 C16 C36 C35 146.0(14) . .
C15 C16 C36 C35 3(3) . .
C17 C16 C36 C37 -9(2) . .
C15 C16 C36 C37 -152.3(18) . .
C35 C36 C37 C38 -134.9(19) . .
C16 C36 C37 C38 19(3) . .
C35 C36 C37 C59 -11(3) . .
C16 C36 C37 C59 142(2) . .
C36 C37 C38 C39 134(2) . .
C59 C37 C38 C39 6(3) . .
C36 C37 C38 C18 -18(2) . .
C59 C37 C38 C18 -146(2) . .
C17 C18 C38 C37 9(3) . .
C19 C18 C38 C37 154.1(16) . .
C17 C18 C38 C39 -143.9(18) . .
C19 C18 C38 C39 2(2) . .
C37 C38 C39 C40 -147(2) . .
C18 C38 C39 C40 4(3) . .
C37 C38 C39 C60 4.8(19) . .
C18 C38 C39 C60 155.6(15) . .
C38 C39 C40 C63 142.4(18) . .
C60 C39 C40 C63 1(4) . .
C38 C39 C40 C41 -7(3) . .
C60 C39 C40 C41 -149(2) . .
C18 C19 C41 C42 -146.6(18) . .
C20 C19 C41 C42 2.4(17) . .
C18 C19 C41 C40 -1(3) . .
C20 C19 C41 C40 148(2) . .
C39 C40 C41 C19 6(3) . .
C63 C40 C41 C19 -145.0(19) . .
C39 C40 C41 C42 146(2) . .
C63 C40 C41 C42 -5(3) . .
C22 C21 C42 C41 147(2) . .
C20 C21 C42 C41 3(2) . .
C22 C21 C42 C43 -4(3) . .
C20 C21 C42 C43 -147.8(15) . .
C19 C41 C42 C21 -3.4(18) . .
C40 C41 C42 C21 -148.8(19) . .
C19 C41 C42 C43 147.0(14) . .
C40 C41 C42 C43 2(2) . .
C21 C42 C43 C44 -5(2) . .
C41 C42 C43 C44 -153.1(17) . .
C21 C42 C43 C64 152.1(16) . .
C41 C42 C43 C64 4(2) . .
C64 C43 C44 C23 -146.1(16) . .
C42 C43 C44 C23 9(2) . .
C64 C43 C44 C45 -5(3) . .
C42 C43 C44 C45 150.0(15) . .
C22 C23 C44 C43 -5(2) . .
C24 C23 C44 C43 144(2) . .
C22 C23 C44 C45 -150.8(13) . .
C24 C23 C44 C45 -2(2) . .
C43 C44 C45 C66 4(2) . .
C23 C44 C45 C66 150.9(15) . .
C43 C44 C45 C46 -140.3(16) . .
C23 C44 C45 C46 6.2(14) . .
C66 C45 C46 C24 -148.3(19) . .
C44 C45 C46 C24 -7.5(18) . .
C66 C45 C46 C47 1(2) . .
C44 C45 C46 C47 141.7(10) . .
C23 C24 C46 C45 6(3) . .
C25 C24 C46 C45 148(2) . .
C23 C24 C46 C47 -141.3(16) . .
C25 C24 C46 C47 1(3) . .
C45 C46 C47 C68 -1(2) . .
C24 C46 C47 C68 143.2(12) . .
C45 C46 C47 C48 -147.8(10) . .
C24 C46 C47 C48 -4(2) . .
C68 C47 C48 C49 3(3) . .
C46 C47 C48 C49 148.7(14) . .
C68 C47 C48 C26 -143(2) . .
C46 C47 C48 C26 3.4(18) . .
C25 C26 C48 C47 0(2) . .
C27 C26 C48 C47 149.8(14) . .
C25 C26 C48 C49 -148.3(17) . .
C27 C26 C48 C49 2(2) . .
C47 C48 C49 C50 -2(3) . .
C26 C48 C49 C50 146(2) . .
C47 C48 C49 C28 -145.6(13) . .
C26 C48 C49 C28 3(2) . .
C29 C28 C49 C50 -1(3) . .
C27 C28 C49 C50 -151(2) . .
C29 C28 C49 C48 143.3(19) . .
C27 C28 C49 C48 -6(3) . .
C48 C49 C50 C51 -146(2) . .
C28 C49 C50 C51 -7(3) . .
C48 C49 C50 C69 4(3) . .
C28 C49 C50 C69 143.6(19) . .
C49 C50 C51 C52 12(4) . .
C69 C50 C51 C52 -139(2) . .
C49 C50 C51 C71 156.1(19) . .
C69 C50 C51 C71 5(2) . .
C50 C51 C52 C53 141(2) . .
C71 C51 C52 C53 10(3) . .
C50 C51 C52 C29 -10(4) . .
C71 C51 C52 C29 -141(2) . .
C28 C29 C52 C51 2(2) . .
C30 C29 C52 C51 154.5(19) . .
C28 C29 C52 C53 -149.2(19) . .
C30 C29 C52 C53 4(2) . .
C51 C52 C53 C54 1(2) . .
C29 C52 C53 C54 151.7(13) . .
C51 C52 C53 C32 -151(2) . .
C29 C52 C53 C32 0(3) . .
C33 C32 C53 C52 148(3) . .
C31 C32 C53 C52 -4(3) . .
C33 C32 C53 C54 -4(3) . .
C31 C32 C53 C54 -155.2(13) . .
C52 C53 C54 C55 -145.7(14) . .
C32 C53 C54 C55 9(2) . .
C52 C53 C54 C72 -10(2) . .
C32 C53 C54 C72 144.8(18) . .
C53 C54 C55 C56 -6(2) . .
C72 C54 C55 C56 -150.9(15) . .
C53 C54 C55 C74 140.1(14) . .
C72 C54 C55 C74 -5.0(13) . .
C54 C55 C56 C57 147.8(19) . .
C74 C55 C56 C57 6(3) . .
C54 C55 C56 C33 -3(3) . .
C74 C55 C56 C33 -145(2) . .
C32 C33 C56 C55 9(4) . .
C34 C33 C56 C55 162(2) . .
C32 C33 C56 C57 -147(3) . .
C34 C33 C56 C57 6(3) . .
C55 C56 C57 C58 -6(3) . .
C33 C56 C57 C58 149.0(18) . .
C55 C56 C57 C35 -150(2) . .
C33 C56 C57 C35 5(2) . .
C36 C35 C57 C56 142.3(17) . .
C34 C35 C57 C56 -14.3(17) . .
C36 C35 C57 C58 -0.8(17) . .
C34 C35 C57 C58 -157.4(11) . .
C56 C57 C58 C75 2(2) . .
C35 C57 C58 C75 142.4(18) . .
C56 C57 C58 C59 -140.7(19) . .
C35 C57 C58 C59 0(2) . .
C75 C58 C59 C60 11(3) . .
C57 C58 C59 C60 154.5(17) . .
C75 C58 C59 C37 -148(3) . .
C57 C58 C59 C37 -5(3) . .
C38 C37 C59 C60 -15(3) . .
C36 C37 C59 C60 -151.9(13) . .
C38 C37 C59 C58 147.3(14) . .
C36 C37 C59 C58 10(3) . .
C58 C59 C60 C61 -11(3) . .
C37 C59 C60 C61 152(2) . .
C58 C59 C60 C39 -143.3(17) . .
C37 C59 C60 C39 20(3) . .
C40 C39 C60 C61 -4(3) . .
C38 C39 C60 C61 -153.4(14) . .
C40 C39 C60 C59 134(2) . .
C38 C39 C60 C59 -15.1(19) . .
C59 C60 C61 C62 -133(2) . .
C39 C60 C61 C62 0(3) . .
C59 C60 C61 C76 10(2) . .
C39 C60 C61 C76 143.3(15) . .
C60 C61 C62 C78 151.0(19) . .
C76 C61 C62 C78 8(3) . .
C60 C61 C62 C63 6(4) . .
C76 C61 C62 C63 -137(3) . .
C39 C40 C63 C64 -147(2) . .
C41 C40 C63 C64 3(3) . .
C39 C40 C63 C62 5.4(19) . .
C41 C40 C63 C62 155(3) . .
C78 C62 C63 C40 -151(2) . .
C61 C62 C63 C40 -9(3) . .
C78 C62 C63 C64 2(3) . .
C61 C62 C63 C64 144(3) . .
C40 C63 C64 C43 3(3) . .
C62 C63 C64 C43 -146(2) . .
C40 C63 C64 C65 151(2) . .
C62 C63 C64 C65 2(2) . .
C44 C43 C64 C63 149.2(19) . .
C42 C43 C64 C63 -6(2) . .
C44 C43 C64 C65 0(2) . .
C42 C43 C64 C65 -155.0(13) . .
C63 C64 C65 C79 -5.5(18) . .
C43 C64 C65 C79 145.2(10) . .
C63 C64 C65 C66 -146.0(11) . .
C43 C64 C65 C66 4.7(19) . .
C46 C45 C66 C65 139.2(12) . .
C44 C45 C66 C65 1(2) . .
C46 C45 C66 C67 -6(2) . .
C44 C45 C66 C67 -144.0(10) . .
C79 C65 C66 C45 -149.4(18) . .
C64 C65 C66 C45 -6(2) . .
C79 C65 C66 C67 -2.1(17) . .
C64 C65 C66 C67 141.7(13) . .
C45 C66 C67 C80 150.6(14) . .
C65 C66 C67 C80 0.0(15) . .
C45 C66 C67 C68 11(3) . .
C65 C66 C67 C68 -140(2) . .
C48 C47 C68 C67 152(2) . .
C46 C47 C68 C67 6(4) . .
C48 C47 C68 C69 -6(4) . .
C46 C47 C68 C69 -152(2) . .
C80 C67 C68 C47 -144(2) . .
C66 C67 C68 C47 -11(4) . .
C80 C67 C68 C69 15(3) . .
C66 C67 C68 C69 148.0(18) . .
C47 C68 C69 C70 148(2) . .
C67 C68 C69 C70 -12(4) . .
C47 C68 C69 C50 8(4) . .
C67 C68 C69 C50 -151(2) . .
C49 C50 C69 C70 -151(2) . .
C51 C50 C69 C70 1(2) . .
C49 C50 C69 C68 -7(3) . .
C51 C50 C69 C68 144(2) . .
C68 C69 C70 C81 2(3) . .
C50 C69 C70 C81 144(2) . .
C68 C69 C70 C71 -148(2) . .
C50 C69 C70 C71 -5(2) . .
C52 C51 C71 C72 -11(3) . .
C50 C51 C71 C72 -151.4(17) . .
C52 C51 C71 C70 132(2) . .
C50 C51 C71 C70 -8(2) . .
C69 C70 C71 C72 150.9(17) . .
C81 C70 C71 C72 -1(3) . .
C69 C70 C71 C51 9(2) . .
C81 C70 C71 C51 -143(2) . .
C51 C71 C72 C54 2(2) . .
C70 C71 C72 C54 -140.5(17) . .
C51 C71 C72 C73 141.9(18) . .
C70 C71 C72 C73 0(3) . .
C55 C54 C72 C71 150.8(14) . .
C53 C54 C72 C71 9(2) . .
C55 C54 C72 C73 8.2(16) . .
C53 C54 C72 C73 -133.9(19) . .
C71 C72 C73 C74 -150.7(16) . .
C54 C72 C73 C74 -8.4(19) . .
C71 C72 C73 C82 2(3) . .
C54 C72 C73 C82 144.0(18) . .
C82 C73 C74 C75 -2(3) . .
C72 C73 C74 C75 147.9(19) . .
C82 C73 C74 C55 -145(2) . .
C72 C73 C74 C55 5.0(19) . .
C56 C55 C74 C73 144.8(19) . .
C54 C55 C74 C73 0.0(17) . .
C56 C55 C74 C75 -1(2) . .
C54 C55 C74 C75 -146.1(16) . .
C57 C58 C75 C74 2(3) . .
C59 C58 C75 C74 144(2) . .
C57 C58 C75 C76 -152.3(17) . .
C59 C58 C75 C76 -11(3) . .
C73 C74 C75 C58 -145(2) . .
C55 C74 C75 C58 -3(3) . .
C73 C74 C75 C76 9(3) . .
C55 C74 C75 C76 152.0(17) . .
C58 C75 C76 C61 11(3) . .
C74 C75 C76 C61 -146.0(18) . .
C58 C75 C76 C77 147.7(17) . .
C74 C75 C76 C77 -9(3) . .
C60 C61 C76 C75 -10(3) . .
C62 C61 C76 C75 136(2) . .
C60 C61 C76 C77 -152.0(15) . .
C62 C61 C76 C77 -6(2) . .
C75 C76 C77 C82 3(2) . .
C61 C76 C77 C82 148.6(16) . .
C75 C76 C77 C78 -144.4(17) . .
C61 C76 C77 C78 1.1(14) . .
C61 C62 C78 C79 -152.4(16) . .
C63 C62 C78 C79 -4(3) . .
C61 C62 C78 C77 -7(2) . .
C63 C62 C78 C77 141.5(17) . .
C82 C77 C78 C79 2(2) . .
C76 C77 C78 C79 150.4(14) . .
C82 C77 C78 C62 -144(2) . .
C76 C77 C78 C62 3.7(19) . .
C66 C65 C79 C78 147.5(14) . .
C64 C65 C79 C78 4(2) . .
C66 C65 C79 C80 3.1(17) . .
C64 C65 C79 C80 -140.0(13) . .
C62 C78 C79 C65 1(2) . .
C77 C78 C79 C65 -142.4(14) . .
C62 C78 C79 C80 141.2(18) . .
C77 C78 C79 C80 -2(2) . .
C68 C67 C80 C81 -9(2) . .
C66 C67 C80 C81 -148.5(13) . .
C68 C67 C80 C79 141(2) . .
C66 C67 C80 C79 1.9(15) . .
C65 C79 C80 C81 147.5(13) . .
C78 C79 C80 C81 1(2) . .
C65 C79 C80 C67 -3.2(17) . .
C78 C79 C80 C67 -150.0(15) . .
C69 C70 C81 C82 -143(2) . .
C71 C70 C81 C82 1(3) . .
C69 C70 C81 C80 5(3) . .
C71 C70 C81 C80 149.1(19) . .
C67 C80 C81 C82 146.9(19) . .
C79 C80 C81 C82 0(2) . .
C67 C80 C81 C70 -1(2) . .
C79 C80 C81 C70 -147.8(17) . .
C70 C81 C82 C77 146(2) . .
C80 C81 C82 C77 0(3) . .
C70 C81 C82 C73 0(3) . .
C80 C81 C82 C73 -145(2) . .
C78 C77 C82 C81 -2(3) . .
C76 C77 C82 C81 -144.1(19) . .
C78 C77 C82 C73 146.6(16) . .
C76 C77 C82 C73 4(2) . .
C74 C73 C82 C81 143(2) . .
C72 C73 C82 C81 -2(3) . .
C74 C73 C82 C77 -5(3) . .
C72 C73 C82 C77 -149.8(18) . .
C85 C84 C85 C86 -1.4(8) 8_565 .
C83 C84 C85 C86 176.5(4) . .
C84 C85 C86 C87 1.9(7) . .
C84 C85 C86 C88 178.9(4) . .
C85 C86 C87 C86 -2.4(8) . 8_565
C88 C86 C87 C86 -179.4(4) . 8_565
